data_1509701
loop_
_publ_author_name
'Hoerlin, T.'
'Vaivars, G.'
'Grins, J.'

_publ_section_title
;
 Synthesis, structure and conductivity of Ag2 Zn Si O4, Ag2 Zn Ge O4 and
 Ag2 Be Si O4
;
_journal_name_full 'Solid State Ionics'
_journal_page_first 259
_journal_page_last 267
_journal_paper_doi 10.1016/0167-2738(95)00000-V
_journal_volume 78
_journal_year 1995
_chemical_formula_sum 'Ag2 O4 Si Zn'
_chemical_name_systematic 'Ag2 Zn (Si O4)'
_space_group_IT_number 7
_symmetry_space_group_name_Hall 'P -2yac'
_symmetry_space_group_name_H-M 'P 1 n 1'
_cell_angle_alpha 90
_cell_angle_beta 89.562
_cell_angle_gamma 90
_cell_formula_units_Z 2
_cell_length_a 6.9732
_cell_length_b 5.4967
_cell_length_c 5.4199
_cell_volume 207.736
_citation_journal_id_ASTM SSIOD3
_cod_data_source_file silver2-3_164.cif
_cod_data_source_block Ag2O4Si1Zn1
_cod_original_cell_volume 207.7365
_cod_original_sg_symbol_Hall 'P -2yc (x-z,y,z)'
_cod_original_formula_sum 'Ag2 O4 Si1 Zn1'
_cod_database_code 1509701

loop_
_symmetry_equiv_pos_as_xyz
x,y,z
x+1/2,-y,z+1/2

loop_
_atom_site_label
_atom_site_type_symbol
_atom_site_fract_x
_atom_site_fract_y
_atom_site_fract_z
_atom_site_occupancy
_atom_site_U_iso_or_equiv
Zn1 Zn+2 0 0.192 0.001 1 0.0
Si1 Si+4 0.252 0.698 0.022 1 0.0
O1 O-2 0.712 0.587 0.429 1 0.0
Ag2 Ag+1 0.5 0.198 0.001 1 0.0
O4 O-2 0.299 0.705 0.303 1 0.0
Ag1 Ag+1 0.75 0.7 0 1 0.0
O3 O-2 0.95 0.212 0.352 1 0.0
O2 O-2 0.566 0.15 0.44 1 0.0
